data_4127207
loop_
_publ_author_name
'Sunada, Yusuke'
'Ogushi, Hajime'
'Yamamoto, Taiji'
'Uto, Shoko'
'Sawano, Mina'
'Tahara, Atsushi'
'Tanaka, Hiromasa'
'Shiota, Yoshihito'
'Yoshizawa, Kazunari'
'Nagashima, Hideo'

_publ_section_title
;
 Disilaruthena- and ferra-cyclic complexes containing isocyanide lig-ands
 as effective catalysts for hydrogenation of unfunctionalized ste-rically
 hindered alkenes.
;
_journal_name_full 'Journal of the American Chemical Society'
_journal_paper_doi 10.1021/jacs.8b00812
_journal_year 2018
_chemical_formula_moiety 'C42 H64 N2 Ru Si4'
_chemical_formula_sum 'C42 H64 N2 Ru Si4'
_chemical_formula_weight 810.39
_space_group_crystal_system monoclinic
_space_group_IT_number 14
_space_group_name_Hall '-P 2ybc'
_space_group_name_H-M_alt 'P 1 21/c 1'
_symmetry_space_group_name_Hall '-P 2ybc'
_symmetry_space_group_name_H-M 'P 1 21/c 1'
_atom_sites_solution_hydrogens geom
_atom_sites_solution_primary direct
_atom_sites_solution_secondary difmap
_cell_angle_alpha 90.0000
_cell_angle_beta 108.589(9)
_cell_angle_gamma 90.0000
_cell_formula_units_Z 2
_cell_length_a 9.516(4)
_cell_length_b 24.464(7)
_cell_length_c 9.479(3)
_cell_measurement_reflns_used 5182
_cell_measurement_temperature 123
_cell_measurement_theta_max 30.85
_cell_measurement_theta_min 1.67
_cell_volume 2091.6(13)
_computing_cell_refinement CrystalClear
_computing_data_collection 'CrystalClear (Rigaku Inc., 2008)'
_computing_data_reduction CrystalClear
_computing_molecular_graphics 'CrystalStructure 4.1'
_computing_publication_material 'CrystalStructure 4.1 (Rigaku, 2014)'
_computing_structure_refinement 'SHELXL97 (Sheldrick, 2008)'
_computing_structure_solution 'Il Milione (Burla, et al., 2007)'
_diffrn_ambient_temperature 123
_diffrn_detector_area_resol_mean 14.222
_diffrn_measured_fraction_theta_full 0.995
_diffrn_measured_fraction_theta_max 0.995
_diffrn_measurement_device_type 'Rigaku Saturn724'
_diffrn_measurement_method \w
_diffrn_radiation_type 'Mo K\a'
_diffrn_radiation_wavelength 0.71075
_diffrn_reflns_av_R_equivalents 0.0978
_diffrn_reflns_Laue_measured_fraction_full 0.000
_diffrn_reflns_Laue_measured_fraction_max 0.000
_diffrn_reflns_limit_h_max 12
_diffrn_reflns_limit_h_min -11
_diffrn_reflns_limit_k_max 31
_diffrn_reflns_limit_k_min -31
_diffrn_reflns_limit_l_max 12
_diffrn_reflns_limit_l_min -11
_diffrn_reflns_number 14190
_diffrn_reflns_point_group_measured_fraction_full 0.000
_diffrn_reflns_point_group_measured_fraction_max 0.000
_diffrn_reflns_theta_full 27.500
_diffrn_reflns_theta_max 27.500
_diffrn_reflns_theta_min 3.123
_diffrn_standards_number 0
_exptl_absorpt_coefficient_mu 0.520
_exptl_absorpt_correction_T_max 0.990
_exptl_absorpt_correction_T_min 0.572
_exptl_absorpt_correction_type multi-scan
_exptl_absorpt_process_details 'REQAB (Rigaku, 1998)'
_exptl_crystal_colour colorless
_exptl_crystal_density_diffrn 1.287
_exptl_crystal_density_method 'not measured'
_exptl_crystal_description platelet
_exptl_crystal_F_000 860.00
_exptl_crystal_size_max 0.050
_exptl_crystal_size_mid 0.020
_exptl_crystal_size_min 0.020
_refine_diff_density_max 1.29
_refine_diff_density_min -1.07
_refine_ls_extinction_method none
_refine_ls_goodness_of_fit_ref 1.135
_refine_ls_hydrogen_treatment mixed
_refine_ls_number_parameters 227
_refine_ls_number_reflns 4781
_refine_ls_number_restraints 0
_refine_ls_R_factor_all 0.1004
_refine_ls_R_factor_gt 0.0847
_refine_ls_shift/su_max 0.000
_refine_ls_structure_factor_coef Fsqd
_refine_ls_weighting_details 'w = 1/[\s^2^(Fo^2^)+(0.0000P)^2^+16.1224P] where P=(Fo^2^+2Fc^2^)/3'
_refine_ls_weighting_scheme calc
_refine_ls_wR_factor_gt 0.1771
_refine_ls_wR_factor_ref 0.1851
_reflns_number_gt 3978
_reflns_number_total 4781
_reflns_threshold_expression F^2^>2.0\s(F^2^)
_cod_data_source_file ja8b00812_si_002.cif
_cod_data_source_block Ru(Si)4(H)2(CNAd)2
_cod_database_code 4127207

loop_
_symmetry_equiv_pos_site_id
_space_group_symop_operation_xyz
1 +X,+Y,+Z
2 -X,1/2+Y,1/2-Z
3 -X,-Y,-Z
4 +X,1/2-Y,1/2+Z

loop_
_atom_site_label
_atom_site_type_symbol
_atom_site_fract_x
_atom_site_fract_y
_atom_site_fract_z
_atom_site_U_iso_or_equiv
_atom_site_adp_type
_atom_site_occupancy
_atom_site_site_symmetry_multiplicity
_atom_site_calc_flag
_atom_site_refinement_flags
Ru1 Ru 0.5 0.0 0.0 0.01959(18) Uani 1 2 d .
Si1 Si 0.67206(17) -0.07834(7) 0.00903(17) 0.0226(3) Uani 1 4 d .
Si2 Si 0.48225(17) -0.05464(6) 0.21729(17) 0.0219(3) Uani 1 4 d .
N1 N 0.7499(6) 0.0744(2) 0.2077(6) 0.0281(11) Uani 1 4 d .
C1 C 0.6579(6) 0.0461(2) 0.1301(6) 0.0236(11) Uani 1 4 d .
C2 C 0.8439(6) 0.1151(2) 0.3030(6) 0.0233(11) Uani 1 4 d .
C3 C 0.7445(7) 0.1527(3) 0.3615(7) 0.0306(13) Uani 1 4 d .
C4 C 0.9194(7) 0.1490(3) 0.2118(7) 0.0284(13) Uani 1 4 d .
C5 C 0.9585(6) 0.0871(2) 0.4320(6) 0.0265(12) Uani 1 4 d .
C6 C 0.8425(7) 0.1969(2) 0.4626(7) 0.0302(13) Uani 1 4 d .
C7 C 0.9584(7) 0.1682(3) 0.5924(7) 0.0322(14) Uani 1 4 d .
C8 C 1.0552(7) 0.1312(2) 0.5333(7) 0.0284(13) Uani 1 4 d .
C9 C 1.1332(7) 0.1653(3) 0.4444(7) 0.0295(13) Uani 1 4 d .
C10 C 1.0176(7) 0.1929(3) 0.3127(7) 0.0306(13) Uani 1 4 d .
C11 C 0.9195(8) 0.2300(3) 0.3722(8) 0.0350(15) Uani 1 4 d .
C12 C 0.6185(6) -0.1393(2) 0.1058(6) 0.0243(12) Uani 1 4 d .
C13 C 0.6614(8) -0.1928(3) 0.0901(7) 0.0331(14) Uani 1 4 d .
C14 C 0.6128(7) -0.2360(3) 0.1596(8) 0.0355(15) Uani 1 4 d .
C15 C 0.5245(7) -0.2252(3) 0.2477(7) 0.0315(14) Uani 1 4 d .
C16 C 0.4836(7) -0.1718(3) 0.2669(7) 0.0316(14) Uani 1 4 d .
C17 C 0.5285(6) -0.1286(2) 0.1950(6) 0.0243(12) Uani 1 4 d .
C18 C 0.8735(7) -0.0601(3) 0.1040(7) 0.0298(13) Uani 1 4 d .
C19 C 0.6701(8) -0.1056(3) -0.1783(7) 0.0332(14) Uani 1 4 d .
C20 C 0.6159(7) -0.0298(3) 0.3971(6) 0.0279(12) Uani 1 4 d .
C21 C 0.2928(7) -0.0566(3) 0.2430(7) 0.0313(13) Uani 1 4 d .
H1 H 0.590(6) -0.017(2) -0.099(5) 0.007(12) Uiso 1 4 d .
H3A H 0.69347 0.13098 0.41869 0.0367 Uiso 1 4 calc R
H3B H 0.66835 0.1702 0.27701 0.0367 Uiso 1 4 calc R
H4A H 0.84349 0.16662 0.12741 0.0341 Uiso 1 4 calc R
H4B H 0.98077 0.1249 0.17117 0.0341 Uiso 1 4 calc R
H5A H 1.02108 0.06261 0.39412 0.0318 Uiso 1 4 calc R
H5B H 0.90841 0.06484 0.48905 0.0318 Uiso 1 4 calc R
H6 H 0.77983 0.22159 0.50187 0.0363 Uiso 1 4 calc R
H7A H 1.02092 0.19587 0.66009 0.0387 Uiso 1 4 calc R
H7B H 0.90787 0.14627 0.6496 0.0387 Uiso 1 4 calc R
H8 H 1.13131 0.11324 0.61873 0.0340 Uiso 1 4 calc R
H9A H 1.19605 0.19349 0.5097 0.0355 Uiso 1 4 calc R
H9B H 1.1978 0.14141 0.40748 0.0355 Uiso 1 4 calc R
H10 H 1.06838 0.21499 0.25458 0.0367 Uiso 1 4 calc R
H11A H 0.98113 0.25885 0.43571 0.0419 Uiso 1 4 calc R
H11B H 0.84419 0.24789 0.28791 0.0419 Uiso 1 4 calc R
H13 H 0.72404 -0.2 0.03182 0.0397 Uiso 1 4 calc R
H14 H 0.64024 -0.2725 0.14641 0.0426 Uiso 1 4 calc R
H15 H 0.49164 -0.2544 0.29528 0.0377 Uiso 1 4 calc R
H16 H 0.4248 -0.16467 0.32926 0.0379 Uiso 1 4 calc R
H18A H 0.93412 -0.0933 0.11832 0.0358 Uiso 1 4 calc R
H18B H 0.88445 -0.04342 0.20091 0.0358 Uiso 1 4 calc R
H18C H 0.90609 -0.03422 0.04195 0.0358 Uiso 1 4 calc R
H19A H 0.72607 -0.13996 -0.16432 0.0398 Uiso 1 4 calc R
H19B H 0.71578 -0.07885 -0.22706 0.0398 Uiso 1 4 calc R
H19C H 0.56754 -0.11229 -0.24052 0.0398 Uiso 1 4 calc R
H20A H 0.58977 0.00761 0.41632 0.0335 Uiso 1 4 calc R
H20B H 0.71661 -0.03026 0.39071 0.0335 Uiso 1 4 calc R
H20C H 0.61106 -0.0537 0.4784 0.0335 Uiso 1 4 calc R
H21A H 0.29466 -0.08214 0.32326 0.0376 Uiso 1 4 calc R
H21B H 0.2188 -0.06868 0.15037 0.0376 Uiso 1 4 calc R
H21C H 0.26696 -0.01999 0.26879 0.0376 Uiso 1 4 calc R

loop_
_atom_site_aniso_label
_atom_site_aniso_U_11
_atom_site_aniso_U_22
_atom_site_aniso_U_33
_atom_site_aniso_U_12
_atom_site_aniso_U_13
_atom_site_aniso_U_23
Ru1 0.0171(3) 0.0233(3) 0.0163(3) -0.0010(2) 0.0024(2) -0.0008(3)
Si1 0.0191(8) 0.0267(8) 0.0216(8) 0.0016(6) 0.0058(6) 0.0018(7)
Si2 0.0209(8) 0.0246(7) 0.0199(8) -0.0004(6) 0.0061(6) 0.0012(6)
N1 0.025(3) 0.030(3) 0.026(3) -0.003(2) 0.002(2) -0.001(2)
C1 0.019(3) 0.027(3) 0.025(3) 0.002(2) 0.007(2) 0.003(2)
C2 0.023(3) 0.025(3) 0.020(3) -0.007(2) 0.004(2) -0.004(2)
C3 0.024(3) 0.036(3) 0.029(3) 0.003(3) 0.006(3) -0.001(3)
C4 0.027(3) 0.033(3) 0.023(3) -0.006(3) 0.005(2) 0.005(3)
C5 0.023(3) 0.026(3) 0.026(3) -0.002(2) 0.002(2) -0.000(2)
C6 0.029(3) 0.027(3) 0.033(3) -0.003(3) 0.007(3) -0.003(3)
C7 0.031(3) 0.036(3) 0.029(3) -0.006(3) 0.008(3) -0.008(3)
C8 0.030(3) 0.026(3) 0.023(3) -0.001(3) -0.001(2) 0.002(2)
C9 0.019(3) 0.035(3) 0.031(3) -0.004(2) 0.004(2) -0.007(3)
C10 0.034(3) 0.030(3) 0.026(3) -0.004(3) 0.007(3) 0.005(3)
C11 0.037(4) 0.024(3) 0.039(4) -0.002(3) 0.007(3) 0.003(3)
C12 0.023(3) 0.028(3) 0.019(3) -0.003(2) 0.002(2) -0.001(2)
C13 0.036(4) 0.030(3) 0.032(3) 0.006(3) 0.008(3) -0.003(3)
C14 0.034(3) 0.027(3) 0.040(4) 0.005(3) 0.003(3) -0.001(3)
C15 0.028(3) 0.029(3) 0.034(3) -0.004(3) 0.005(3) 0.004(3)
C16 0.031(3) 0.031(3) 0.033(3) -0.001(3) 0.010(3) 0.003(3)
C17 0.023(3) 0.027(3) 0.021(3) -0.003(2) 0.004(2) -0.000(2)
C18 0.021(3) 0.036(3) 0.031(3) 0.002(3) 0.006(2) 0.006(3)
C19 0.036(4) 0.037(3) 0.028(3) 0.001(3) 0.013(3) -0.004(3)
C20 0.026(3) 0.034(3) 0.022(3) 0.002(3) 0.005(2) -0.004(3)
C21 0.022(3) 0.037(3) 0.035(3) -0.000(3) 0.010(3) 0.007(3)

loop_
_atom_type_symbol
_atom_type_description
_atom_type_scat_dispersion_real
_atom_type_scat_dispersion_imag
_atom_type_scat_source
C C 0.0033 0.0016
;
International Tables for Crystallography
(Vol. C, Tables 4.2.6.8 and 6.1.1.4)
;
H H 0.0000 0.0000
;
International Tables for Crystallography
(Vol. C, Table 6.1.1.4)
;
N N 0.0061 0.0033
;
International Tables for Crystallography
(Vol. C, Tables 4.2.6.8 and 6.1.1.4)
;
Ru Ru -1.2594 0.8363
;
International Tables for Crystallography
(Vol. C, Tables 4.2.6.8 and 6.1.1.4)
;
Si Si 0.0817 0.0704
;
International Tables for Crystallography
(Vol. C, Tables 4.2.6.8 and 6.1.1.4)
;

loop_
_geom_angle_atom_site_label_1
_geom_angle_atom_site_label_2
_geom_angle_atom_site_label_3
_geom_angle
_geom_angle_publ_flag
_geom_angle_site_symmetry_1
_geom_angle_site_symmetry_3
Si1 Ru1 Si1 180.00(7) yes . 3_655
Si1 Ru1 Si2 77.19(6) yes . .
Si1 Ru1 Si2 102.81(6) yes . 3_655
Si1 Ru1 C1 93.27(17) yes . .
Si1 Ru1 C1 86.73(17) yes . 3_655
Si1 Ru1 Si2 102.81(6) yes 3_655 .
Si1 Ru1 Si2 77.19(6) yes 3_655 3_655
Si1 Ru1 C1 86.73(17) yes 3_655 .
Si1 Ru1 C1 93.27(17) yes 3_655 3_655
Si2 Ru1 Si2 180.00(7) yes . 3_655
Si2 Ru1 C1 91.64(19) yes . .
Si2 Ru1 C1 88.36(19) yes . 3_655
Si2 Ru1 C1 88.36(19) yes 3_655 .
Si2 Ru1 C1 91.64(19) yes 3_655 3_655
C1 Ru1 C1 180.0(4) yes . 3_655
Ru1 Si1 C12 110.1(2) yes . .
Ru1 Si1 C18 112.8(2) yes . .
Ru1 Si1 C19 115.3(2) yes . .
C12 Si1 C18 110.0(3) yes . .
C12 Si1 C19 104.6(3) yes . .
C18 Si1 C19 103.6(3) yes . .
Ru1 Si2 C17 109.9(2) yes . .
Ru1 Si2 C20 111.8(2) yes . .
Ru1 Si2 C21 115.8(2) yes . .
C17 Si2 C20 107.3(2) yes . .
C17 Si2 C21 104.8(3) yes . .
C20 Si2 C21 106.8(3) yes . .
C1 N1 C2 170.8(6) yes . .
Ru1 C1 N1 178.6(5) yes . .
N1 C2 C3 107.8(5) yes . .
N1 C2 C4 109.2(5) yes . .
N1 C2 C5 109.5(5) yes . .
C3 C2 C4 109.4(5) yes . .
C3 C2 C5 110.1(5) yes . .
C4 C2 C5 110.7(5) yes . .
C2 C3 C6 108.8(5) yes . .
C2 C4 C10 109.1(5) yes . .
C2 C5 C8 108.6(5) yes . .
C3 C6 C7 108.3(5) yes . .
C3 C6 C11 109.0(6) yes . .
C7 C6 C11 110.0(5) yes . .
C6 C7 C8 110.0(5) yes . .
C5 C8 C7 109.6(5) yes . .
C5 C8 C9 109.6(5) yes . .
C7 C8 C9 109.5(5) yes . .
C8 C9 C10 109.8(5) yes . .
C4 C10 C9 109.6(5) yes . .
C4 C10 C11 108.7(5) yes . .
C9 C10 C11 108.9(5) yes . .
C6 C11 C10 110.6(5) yes . .
Si1 C12 C13 123.5(5) yes . .
Si1 C12 C17 116.8(4) yes . .
C13 C12 C17 119.6(6) yes . .
C12 C13 C14 120.5(7) yes . .
C13 C14 C15 119.6(6) yes . .
C14 C15 C16 120.5(6) yes . .
C15 C16 C17 120.3(7) yes . .
Si2 C17 C12 117.0(4) yes . .
Si2 C17 C16 123.5(5) yes . .
C12 C17 C16 119.5(6) yes . .
Si1 Ru1 H1 46.9(18) no . .
Si1 Ru1 H1 133.1(18) no . 3_655
Si1 Ru1 H1 133.1(18) no 3_655 .
Si1 Ru1 H1 46.9(18) no 3_655 3_655
Si2 Ru1 H1 124.0(18) no . .
Si2 Ru1 H1 56.0(18) no . 3_655
Si2 Ru1 H1 56.0(18) no 3_655 .
Si2 Ru1 H1 124.0(18) no 3_655 3_655
C1 Ru1 H1 94.4(17) no . .
C1 Ru1 H1 85.6(17) no . 3_655
C1 Ru1 H1 85.6(17) no 3_655 .
C1 Ru1 H1 94.4(17) no 3_655 3_655
H1 Ru1 H1 180(3) no . 3_655
Ru1 Si1 H1 37.1(18) no . .
C12 Si1 H1 140.8(18) no . .
C18 Si1 H1 104.9(16) no . .
C19 Si1 H1 83.6(17) no . .
C2 C3 H3A 109.933 no . .
C2 C3 H3B 109.931 no . .
C6 C3 H3A 109.929 no . .
C6 C3 H3B 109.925 no . .
H3A C3 H3B 108.332 no . .
C2 C4 H4A 109.858 no . .
C2 C4 H4B 109.852 no . .
C10 C4 H4A 109.850 no . .
C10 C4 H4B 109.848 no . .
H4A C4 H4B 108.278 no . .
C2 C5 H5A 109.969 no . .
C2 C5 H5B 109.972 no . .
C8 C5 H5A 109.968 no . .
C8 C5 H5B 109.966 no . .
H5A C5 H5B 108.342 no . .
C3 C6 H6 109.846 no . .
C7 C6 H6 109.852 no . .
C11 C6 H6 109.857 no . .
C6 C7 H7A 109.655 no . .
C6 C7 H7B 109.655 no . .
C8 C7 H7A 109.665 no . .
C8 C7 H7B 109.657 no . .
H7A C7 H7B 108.161 no . .
C5 C8 H8 109.361 no . .
C7 C8 H8 109.352 no . .
C9 C8 H8 109.349 no . .
C8 C9 H9A 109.700 no . .
C8 C9 H9B 109.694 no . .
C10 C9 H9A 109.686 no . .
C10 C9 H9B 109.700 no . .
H9A C9 H9B 108.189 no . .
C4 C10 H10 109.864 no . .
C9 C10 H10 109.872 no . .
C11 C10 H10 109.888 no . .
C6 C11 H11A 109.543 no . .
C6 C11 H11B 109.539 no . .
C10 C11 H11A 109.532 no . .
C10 C11 H11B 109.537 no . .
H11A C11 H11B 108.088 no . .
C12 C13 H13 119.757 no . .
C14 C13 H13 119.728 no . .
C13 C14 H14 120.203 no . .
C15 C14 H14 120.208 no . .
C14 C15 H15 119.777 no . .
C16 C15 H15 119.770 no . .
C15 C16 H16 119.858 no . .
C17 C16 H16 119.845 no . .
Si1 C18 H18A 109.481 no . .
Si1 C18 H18B 109.468 no . .
Si1 C18 H18C 109.470 no . .
H18A C18 H18B 109.477 no . .
H18A C18 H18C 109.472 no . .
H18B C18 H18C 109.459 no . .
Si1 C19 H19A 109.477 no . .
Si1 C19 H19B 109.476 no . .
Si1 C19 H19C 109.471 no . .
H19A C19 H19B 109.466 no . .
H19A C19 H19C 109.472 no . .
H19B C19 H19C 109.466 no . .
Si2 C20 H20A 109.475 no . .
Si2 C20 H20B 109.470 no . .
Si2 C20 H20C 109.468 no . .
H20A C20 H20B 109.479 no . .
H20A C20 H20C 109.473 no . .
H20B C20 H20C 109.463 no . .
Si2 C21 H21A 109.469 no . .
Si2 C21 H21B 109.472 no . .
Si2 C21 H21C 109.472 no . .
H21A C21 H21B 109.474 no . .
H21A C21 H21C 109.475 no . .
H21B C21 H21C 109.465 no . .
Ru1 H1 Si1 96(3) no . .

loop_
_geom_bond_atom_site_label_1
_geom_bond_atom_site_label_2
_geom_bond_distance
_geom_bond_publ_flag
_geom_bond_site_symmetry_2
Ru1 Si1 2.5044(18) yes .
Ru1 Si1 2.5044(18) yes 3_655
Ru1 Si2 2.5058(18) yes .
Ru1 Si2 2.5058(18) yes 3_655
Ru1 C1 1.967(5) yes .
Ru1 C1 1.967(5) yes 3_655
Si1 C12 1.903(6) yes .
Si1 C18 1.893(6) yes .
Si1 C19 1.892(7) yes .
Si2 C17 1.889(6) yes .
Si2 C20 1.874(5) yes .
Si2 C21 1.896(7) yes .
N1 C1 1.173(7) yes .
N1 C2 1.447(7) yes .
C2 C3 1.544(10) yes .
C2 C4 1.530(9) yes .
C2 C5 1.518(7) yes .
C3 C6 1.545(8) yes .
C4 C10 1.540(8) yes .
C5 C8 1.539(8) yes .
C6 C7 1.535(8) yes .
C6 C11 1.525(11) yes .
C7 C8 1.519(10) yes .
C8 C9 1.534(10) yes .
C9 C10 1.532(8) yes .
C10 C11 1.533(10) yes .
C12 C13 1.393(9) yes .
C12 C17 1.407(10) yes .
C13 C14 1.399(10) yes .
C14 C15 1.387(11) yes .
C15 C16 1.391(9) yes .
C16 C17 1.397(9) yes .
Ru1 H1 1.52(6) no .
Ru1 H1 1.52(6) no 3_655
Si1 H1 1.84(5) no .
C3 H3A 0.990 no .
C3 H3B 0.990 no .
C4 H4A 0.990 no .
C4 H4B 0.990 no .
C5 H5A 0.990 no .
C5 H5B 0.990 no .
C6 H6 1.000 no .
C7 H7A 0.990 no .
C7 H7B 0.990 no .
C8 H8 1.000 no .
C9 H9A 0.990 no .
C9 H9B 0.990 no .
C10 H10 1.000 no .
C11 H11A 0.990 no .
C11 H11B 0.990 no .
C13 H13 0.950 no .
C14 H14 0.950 no .
C15 H15 0.950 no .
C16 H16 0.950 no .
C18 H18A 0.980 no .
C18 H18B 0.980 no .
C18 H18C 0.980 no .
C19 H19A 0.980 no .
C19 H19B 0.980 no .
C19 H19C 0.980 no .
C20 H20A 0.980 no .
C20 H20B 0.980 no .
C20 H20C 0.980 no .
C21 H21A 0.980 no .
C21 H21B 0.980 no .
C21 H21C 0.980 no .

loop_
_geom_contact_atom_site_label_1
_geom_contact_atom_site_label_2
_geom_contact_distance
_geom_contact_publ_flag
_geom_contact_site_symmetry_2
Ru1 N1 3.140(5) no 3_655
N1 C20 3.578(9) no .
C1 C3 3.337(8) no .
C1 C4 3.449(8) no .
C1 C5 3.487(7) no .
C1 C18 3.369(9) no .
C1 C20 3.264(9) no .
C2 C7 2.914(8) no .
C2 C9 2.920(8) no .
C2 C11 2.922(8) no .
C3 C8 2.932(8) no .
C3 C9 3.541(9) no .
C3 C10 2.949(10) no .
C4 C6 2.945(10) no .
C4 C7 3.538(9) no .
C4 C8 2.938(8) no .
C5 C6 2.953(9) no .
C5 C10 2.948(9) no .
C5 C11 3.541(9) no .
C6 C9 2.930(10) no .
C7 C10 2.943(10) no .
C8 C11 2.928(8) no .
C12 C15 2.791(9) no .
C13 C16 2.783(11) no .
C13 C19 3.340(10) no .
C14 C17 2.799(9) no .
C16 C21 3.320(9) no .
Si1 H13 3.0135 no .
Si2 H16 3.0068 no .
N1 H1 3.37(5) no 3_655
N1 H3A 2.6243 no .
N1 H3B 2.6175 no .
N1 H4A 2.6262 no .
N1 H4B 2.6384 no .
N1 H5A 2.6380 no .
N1 H5B 2.6223 no .
N1 H18B 3.1629 no .
N1 H19C 3.2678 no 3_655
N1 H20A 3.2893 no .
N1 H20B 3.1642 no .
N1 H21B 3.5036 no 3_655
C1 H3A 3.3638 no .
C1 H3B 3.3279 no .
C1 H4A 3.4411 no .
C1 H4B 3.5422 no .
C1 H5A 3.5857 no .
C1 H5B 3.5067 no .
C1 H18B 2.9957 no .
C1 H18C 3.3763 no .
C1 H19C 3.1222 no 3_655
C1 H20A 3.1283 no .
C1 H20B 3.0038 no .
C1 H21B 3.2774 no 3_655
C2 H6 3.3827 no .
C2 H7B 3.2360 no .
C2 H8 3.3499 no .
C2 H9B 3.2571 no .
C2 H10 3.3713 no .
C2 H11B 3.2510 no .
C3 H4A 2.6944 no .
C3 H4B 3.3704 no .
C3 H5A 3.3708 no .
C3 H5B 2.7042 no .
C3 H7A 3.3610 no .
C3 H7B 2.6816 no .
C3 H11A 3.3611 no .
C3 H11B 2.6889 no .
C3 H19C 2.9901 no 3_655
C4 H3A 3.3684 no .
C4 H3B 2.7016 no .
C4 H5A 2.7052 no .
C4 H5B 3.3652 no .
C4 H9A 3.3691 no .
C4 H9B 2.7131 no .
C4 H11A 3.3586 no .
C4 H11B 2.6866 no .
C5 H3A 2.7062 no .
C5 H3B 3.3654 no .
C5 H4A 3.3619 no .
C5 H4B 2.7106 no .
C5 H7A 3.3593 no .
C5 H7B 2.6855 no .
C5 H9A 3.3710 no .
C5 H9B 2.7098 no .
C6 H4A 3.2657 no .
C6 H5B 3.2858 no .
C6 H8 3.3676 no .
C6 H9A 3.2509 no .
C6 H10 3.3774 no .
C7 H3A 2.6927 no .
C7 H3B 3.3611 no .
C7 H5A 3.3578 no .
C7 H5B 2.6988 no .
C7 H9A 2.6907 no .
C7 H9B 3.3520 no .
C7 H11A 2.7153 no .
C7 H11B 3.3630 no .
C8 H3A 3.2626 no .
C8 H4B 3.2800 no .
C8 H6 3.3682 no .
C8 H10 3.3775 no .
C8 H11A 3.2689 no .
C9 H4A 3.3686 no .
C9 H4B 2.7192 no .
C9 H5A 2.7116 no .
C9 H5B 3.3721 no .
C9 H7A 2.6964 no .
C9 H7B 3.3547 no .
C9 H11A 2.6944 no .
C9 H11B 3.3530 no .
C10 H3B 3.2790 no .
C10 H5A 3.2762 no .
C10 H6 3.3787 no .
C10 H7A 3.2836 no .
C10 H8 3.3731 no .
C11 H3A 3.3599 no .
C11 H3B 2.7000 no .
C11 H4A 2.6906 no .
C11 H4B 3.3594 no .
C11 H7A 2.7189 no .
C11 H7B 3.3618 no .
C11 H9A 2.6893 no .
C11 H9B 3.3545 no .
C12 H14 3.2804 no .
C12 H16 3.2800 no .
C12 H18A 3.1738 no .
C12 H18B 3.3559 no .
C12 H19A 3.0456 no .
C12 H19C 3.2301 no .
C13 H15 3.2657 no .
C13 H18A 3.5056 no .
C13 H19A 2.9686 no .
C13 H19C 3.5656 no .
C14 H16 3.2661 no .
C15 H13 3.2635 no .
C16 H14 3.2690 no .
C16 H20C 3.5046 no .
C16 H21A 2.9894 no .
C16 H21B 3.4864 no .
C17 H13 3.2779 no .
C17 H15 3.2735 no .
C17 H20B 3.2109 no .
C17 H20C 3.1368 no .
C17 H21A 3.0732 no .
C17 H21B 3.1965 no .
C18 H19A 3.1584 no .
C18 H19B 3.0507 no .
C18 H20B 3.5684 no .
C19 H3A 3.5387 no 3_655
C19 H3B 3.4385 no 3_655
C19 H13 2.9842 no .
C19 H18A 3.1311 no .
C19 H18C 3.0765 no .
C19 H21C 3.2968 no 3_655
C20 H1 3.10(4) no 3_655
C20 H5B 3.5103 no .
C20 H21A 3.1795 no .
C20 H21C 3.1600 no .
C21 H1 2.71(6) no 3_655
C21 H16 2.9294 no .
C21 H18C 3.5435 no 3_655
C21 H19B 3.3169 no 3_655
C21 H20A 3.1926 no .
C21 H20C 3.1381 no .
H1 H18B 3.3544 no .
H1 H18C 2.9027 no .
H1 H19A 3.4033 no .
H1 H19B 2.4693 no .
H1 H19C 2.6599 no .
H1 H20A 2.9588 no 3_655
H1 H20B 3.5183 no 3_655
H1 H21B 2.9172 no 3_655
H1 H21C 2.5794 no 3_655
H3A H4A 3.5964 no .
H3A H5B 2.5253 no .
H3A H6 2.4078 no .
H3A H7A 3.5945 no .
H3A H7B 2.4992 no .
H3A H11B 3.5927 no .
H3A H19C 2.5606 no 3_655
H3A H20A 3.1732 no .
H3B H4A 2.5106 no .
H3B H6 2.4098 no .
H3B H7B 3.5887 no .
H3B H11B 2.5125 no .
H3B H19C 2.5828 no 3_655
H4A H10 2.4060 no .
H4A H11A 3.5925 no .
H4A H11B 2.5022 no .
H4A H21B 3.4684 no 3_655
H4B H5A 2.5334 no .
H4B H9B 2.5488 no .
H4B H10 2.3994 no .
H4B H11B 3.5894 no .
H4B H21B 3.3312 no 3_655
H5A H7B 3.5884 no .
H5A H8 2.3965 no .
H5A H9B 2.5347 no .
H5A H18B 3.2023 no .
H5B H7A 3.5977 no .
H5B H7B 2.5078 no .
H5B H8 2.3979 no .
H5B H20A 3.2090 no .
H5B H20B 2.9203 no .
H6 H7A 2.3907 no .
H6 H7B 2.3985 no .
H6 H11A 2.3790 no .
H6 H11B 2.3862 no .
H7A H8 2.3677 no .
H7A H9A 2.5155 no .
H7A H9B 3.5932 no .
H7A H11A 2.5548 no .
H7B H8 2.3784 no .
H7B H9A 3.5962 no .
H8 H9A 2.3891 no .
H8 H9B 2.3859 no .
H9A H10 2.3932 no .
H9A H11A 2.5134 no .
H9A H11B 3.5937 no .
H9B H10 2.3915 no .
H9B H11A 3.5957 no .
H10 H11A 2.3869 no .
H10 H11B 2.3935 no .
H13 H14 2.3481 no .
H13 H18A 3.2307 no .
H13 H19A 2.3743 no .
H13 H19C 3.3219 no .
H14 H15 2.3365 no .
H15 H16 2.3361 no .
H16 H20C 3.3034 no .
H16 H21A 2.3597 no .
H16 H21B 3.1802 no .
H18A H19A 3.0031 no .
H18A H19B 3.2898 no .
H18B H20B 2.7791 no .
H18C H19A 3.3636 no .
H18C H19B 2.8337 no .
H18C H21B 3.1131 no 3_655
H18C H21C 3.1708 no 3_655
H19B H20A 3.3741 no 3_655
H19B H21C 2.4640 no 3_655
H19C H20A 3.1600 no 3_655
H20A H21A 3.4506 no .
H20A H21C 3.0182 no .
H20C H21A 2.9816 no .
H20C H21C 3.3470 no .
Si1 H8 3.5313 no 3_756
C3 H15 3.2085 no 2_655
C3 H21A 3.5716 no 3_656
C4 H19A 3.5504 no 3_755
C5 H18B 3.4881 no 3_756
C5 H20B 3.3176 no 3_756
C6 H11B 3.3613 no 4_555
C6 H15 3.5426 no 2_655
C7 H10 3.2554 no 4_555
C7 H11B 3.1803 no 4_555
C7 H18A 3.1838 no 3_756
C7 H21A 3.4787 no 3_656
C8 H18A 3.4001 no 3_756
C8 H18B 3.2199 no 3_756
C8 H20B 3.2153 no 3_756
C9 H13 3.5440 no 2_755
C9 H14 2.9816 no 2_755
C9 H19A 3.3906 no 3_755
C9 H19B 3.5600 no 3_755
C9 H20C 3.5749 no 3_756
C10 H7A 3.0875 no 4_554
C10 H13 3.5744 no 2_755
C10 H14 3.2658 no 2_755
C10 H19A 3.4337 no 3_755
C11 H6 3.5385 no 4_554
C11 H7A 3.0829 no 4_554
C12 H8 2.9878 no 3_756
C13 H7A 3.1920 no 3_756
C13 H8 3.4385 no 3_756
C13 H9A 3.3609 no 2_745
C13 H9A 3.5983 no 3_756
C13 H10 3.3850 no 2_745
C13 H15 3.0350 no 4_544
C14 H7A 3.4978 no 3_756
C14 H9A 3.2740 no 2_745
C14 H9A 3.2529 no 3_756
C14 H10 3.1194 no 2_745
C14 H15 3.2816 no 4_544
C14 H19A 3.4659 no 4_545
C15 H3B 3.1146 no 2_645
C15 H6 3.3633 no 2_645
C15 H9A 3.0104 no 3_756
C15 H11B 3.4788 no 2_645
C15 H13 3.3092 no 4_545
C15 H14 3.5840 no 4_545
C16 H9A 3.1536 no 3_756
C16 H11B 3.5816 no 2_645
C17 H8 3.1768 no 3_756
C17 H9A 3.5424 no 3_756
C18 H7B 3.3358 no 3_756
C18 H8 2.9451 no 3_756
C18 H21B 3.1806 no 1_655
C19 H4B 3.3347 no 3_755
C19 H9B 2.9674 no 3_755
C19 H14 3.3803 no 4_544
C19 H20C 3.3697 no 1_554
C20 H5A 3.4842 no 3_756
C20 H8 3.1955 no 3_756
C20 H9B 3.4553 no 3_756
C20 H19B 3.5882 no 1_556
C20 H20A 3.0751 no 3_656
C20 H20C 3.4424 no 3_656
C20 H21C 3.2408 no 3_656
C21 H7B 3.2761 no 3_656
C21 H18A 3.3588 no 1_455
C21 H20A 3.2879 no 3_656
H3A H15 3.5779 no 2_655
H3A H16 3.0607 no 3_656
H3A H21A 2.6920 no 3_656
H3B C15 3.1146 no 2_655
H3B H14 3.5320 no 2_655
H3B H15 2.3505 no 2_655
H4A H6 2.9669 no 4_554
H4A H11A 3.1399 no 4_554
H4B C19 3.3347 no 3_755
H4B H18A 3.1937 no 3_755
H4B H18C 3.3982 no 3_755
H4B H19A 2.8352 no 3_755
H4B H19B 2.9856 no 3_755
H5A C20 3.4842 no 3_756
H5A H5B 3.3052 no 3_756
H5A H19B 3.3859 no 3_755
H5A H20B 2.7877 no 3_756
H5A H20C 3.3265 no 3_756
H5A H21C 3.5696 no 1_655
H5B H5A 3.3052 no 3_756
H5B H5B 3.5938 no 3_756
H5B H18B 3.0172 no 3_756
H5B H20B 3.4865 no 3_756
H5B H21A 3.0448 no 3_656
H5B H21C 3.4205 no 3_656
H6 C11 3.5385 no 4_555
H6 C15 3.3633 no 2_655
H6 H4A 2.9669 no 4_555
H6 H10 3.3899 no 4_555
H6 H11B 2.6879 no 4_555
H6 H15 3.2114 no 2_655
H6 H16 3.2063 no 3_656
H7A C10 3.0875 no 4_555
H7A C11 3.0829 no 4_555
H7A C13 3.1920 no 3_756
H7A C14 3.4978 no 3_756
H7A H10 2.3460 no 4_555
H7A H11A 2.9709 no 4_555
H7A H11B 2.7365 no 4_555
H7A H13 3.1480 no 3_756
H7A H18A 3.2122 no 3_756
H7B C18 3.3358 no 3_756
H7B C21 3.2761 no 3_656
H7B H11A 3.4674 no 4_555
H7B H11B 3.0490 no 4_555
H7B H16 3.2664 no 3_656
H7B H18A 2.5827 no 3_756
H7B H18B 3.2340 no 3_756
H7B H21A 2.5609 no 3_656
H7B H21B 3.1793 no 3_656
H8 Si1 3.5313 no 3_756
H8 C12 2.9878 no 3_756
H8 C13 3.4385 no 3_756
H8 C17 3.1768 no 3_756
H8 C18 2.9451 no 3_756
H8 C20 3.1955 no 3_756
H8 H18A 2.7977 no 3_756
H8 H18B 2.4548 no 3_756
H8 H20B 2.5112 no 3_756
H8 H20C 3.2279 no 3_756
H9A C13 3.3609 no 2_755
H9A C13 3.5983 no 3_756
H9A C14 3.2740 no 2_755
H9A C14 3.2529 no 3_756
H9A C15 3.0104 no 3_756
H9A C16 3.1536 no 3_756
H9A C17 3.5424 no 3_756
H9A H13 2.7773 no 2_755
H9A H14 2.6036 no 2_755
H9A H15 3.3118 no 3_756
H9A H16 3.5120 no 3_756
H9B C19 2.9674 no 3_755
H9B C20 3.4553 no 3_756
H9B H14 2.7521 no 2_755
H9B H19A 2.6274 no 3_755
H9B H19B 2.6153 no 3_755
H9B H19C 3.2019 no 3_755
H9B H20B 3.2746 no 3_756
H9B H20C 2.7979 no 3_756
H10 C7 3.2554 no 4_554
H10 C13 3.3850 no 2_755
H10 C14 3.1194 no 2_755
H10 H6 3.3899 no 4_554
H10 H7A 2.3460 no 4_554
H10 H11A 2.9384 no 4_554
H10 H13 3.1267 no 2_755
H10 H14 2.6466 no 2_755
H10 H19A 2.9991 no 3_755
H11A H4A 3.1399 no 4_555
H11A H7A 2.9709 no 4_554
H11A H7B 3.4674 no 4_554
H11A H10 2.9384 no 4_555
H11A H13 2.9034 no 2_755
H11B C6 3.3613 no 4_554
H11B C7 3.1803 no 4_554
H11B C15 3.4788 no 2_655
H11B C16 3.5816 no 2_655
H11B H6 2.6879 no 4_554
H11B H7A 2.7365 no 4_554
H11B H7B 3.0490 no 4_554
H11B H15 3.0384 no 2_655
H11B H16 3.2480 no 2_655
H13 C9 3.5440 no 2_745
H13 C10 3.5744 no 2_745
H13 C15 3.3092 no 4_544
H13 H7A 3.1480 no 3_756
H13 H9A 2.7773 no 2_745
H13 H10 3.1267 no 2_745
H13 H11A 2.9034 no 2_745
H13 H14 3.5464 no 4_544
H13 H15 2.8287 no 4_544
H14 C9 2.9816 no 2_745
H14 C10 3.2658 no 2_745
H14 C15 3.5840 no 4_544
H14 C19 3.3803 no 4_545
H14 H3B 3.5320 no 2_645
H14 H9A 2.6036 no 2_745
H14 H9B 2.7521 no 2_745
H14 H10 2.6466 no 2_745
H14 H13 3.5464 no 4_545
H14 H15 3.2418 no 4_544
H14 H16 3.4167 no 4_544
H14 H19A 2.7455 no 4_545
H14 H19C 3.1692 no 4_545
H15 C3 3.2085 no 2_645
H15 C6 3.5426 no 2_645
H15 C13 3.0350 no 4_545
H15 C14 3.2816 no 4_545
H15 H3A 3.5779 no 2_645
H15 H3B 2.3505 no 2_645
H15 H6 3.2114 no 2_645
H15 H9A 3.3118 no 3_756
H15 H11B 3.0384 no 2_645
H15 H13 2.8287 no 4_545
H15 H14 3.2418 no 4_545
H15 H19A 3.3553 no 4_545
H15 H19C 3.3807 no 4_545
H16 H3A 3.0607 no 3_656
H16 H6 3.2063 no 3_656
H16 H7B 3.2664 no 3_656
H16 H9A 3.5120 no 3_756
H16 H11B 3.2480 no 2_645
H16 H14 3.4167 no 4_545
H18A C7 3.1838 no 3_756
H18A C8 3.4001 no 3_756
H18A C21 3.3588 no 1_655
H18A H4B 3.1937 no 3_755
H18A H7A 3.2122 no 3_756
H18A H7B 2.5827 no 3_756
H18A H8 2.7977 no 3_756
H18A H21A 3.3721 no 1_655
H18A H21B 2.6962 no 1_655
H18A H21C 3.5218 no 1_655
H18B C5 3.4881 no 3_756
H18B C8 3.2199 no 3_756
H18B H5B 3.0172 no 3_756
H18B H7B 3.2340 no 3_756
H18B H8 2.4548 no 3_756
H18B H21B 3.4216 no 1_655
H18B H21C 3.5355 no 1_655
H18C H4B 3.3982 no 3_755
H18C H18C 2.7453 no 3_755
H18C H21B 2.9450 no 1_655
H18C H21C 3.4395 no 1_655
H19A C4 3.5504 no 3_755
H19A C9 3.3906 no 3_755
H19A C10 3.4337 no 3_755
H19A C14 3.4659 no 4_544
H19A H4B 2.8352 no 3_755
H19A H9B 2.6274 no 3_755
H19A H10 2.9991 no 3_755
H19A H14 2.7455 no 4_544
H19A H15 3.3553 no 4_544
H19B C9 3.5600 no 3_755
H19B C20 3.5882 no 1_554
H19B H4B 2.9856 no 3_755
H19B H5A 3.3859 no 3_755
H19B H9B 2.6153 no 3_755
H19B H20C 2.7189 no 1_554
H19C H9B 3.2019 no 3_755
H19C H14 3.1692 no 4_544
H19C H15 3.3807 no 4_544
H19C H20C 3.1667 no 1_554
H20A C20 3.0751 no 3_656
H20A C21 3.2879 no 3_656
H20A H20A 2.7023 no 3_656
H20A H20C 2.6713 no 3_656
H20A H21A 2.9827 no 3_656
H20A H21C 2.8749 no 3_656
H20B C5 3.3176 no 3_756
H20B C8 3.2153 no 3_756
H20B H5A 2.7877 no 3_756
H20B H5B 3.4865 no 3_756
H20B H8 2.5112 no 3_756
H20B H9B 3.2746 no 3_756
H20B H21C 3.4104 no 3_656
H20C C9 3.5749 no 3_756
H20C C19 3.3697 no 1_556
H20C C20 3.4424 no 3_656
H20C H5A 3.3265 no 3_756
H20C H8 3.2279 no 3_756
H20C H9B 2.7979 no 3_756
H20C H19B 2.7189 no 1_556
H20C H19C 3.1667 no 1_556
H20C H20A 2.6713 no 3_656
H20C H20C 3.4772 no 3_656
H20C H21C 2.9268 no 3_656
H21A C3 3.5716 no 3_656
H21A C7 3.4787 no 3_656
H21A H3A 2.6920 no 3_656
H21A H5B 3.0448 no 3_656
H21A H7B 2.5609 no 3_656
H21A H18A 3.3721 no 1_455
H21A H20A 2.9827 no 3_656
H21B C18 3.1806 no 1_455
H21B H7B 3.1793 no 3_656
H21B H18A 2.6962 no 1_455
H21B H18B 3.4216 no 1_455
H21B H18C 2.9450 no 1_455
H21C C20 3.2408 no 3_656
H21C H5A 3.5696 no 1_455
H21C H5B 3.4205 no 3_656
H21C H18A 3.5218 no 1_455
H21C H18B 3.5355 no 1_455
H21C H18C 3.4395 no 1_455
H21C H20A 2.8749 no 3_656
H21C H20B 3.4104 no 3_656
H21C H20C 2.9268 no 3_656

loop_
_geom_torsion_atom_site_label_1
_geom_torsion_atom_site_label_2
_geom_torsion_atom_site_label_3
_geom_torsion_atom_site_label_4
_geom_torsion
_geom_torsion_publ_flag
_geom_torsion_site_symmetry_1
_geom_torsion_site_symmetry_3
_geom_torsion_site_symmetry_4
Si1 Ru1 Si2 C17 -25.66(6) no . . .
Si1 Ru1 Si2 C20 93.34(8) no . . .
Si1 Ru1 Si2 C21 -144.10(8) no . . .
Si2 Ru1 Si1 C12 24.02(6) no . . .
Si2 Ru1 Si1 C18 -99.22(8) no . . .
Si2 Ru1 Si1 C19 142.02(9) no . . .
Si1 Ru1 Si2 C17 -154.34(6) no . 3_655 3_655
Si1 Ru1 Si2 C20 86.66(8) no . 3_655 3_655
Si1 Ru1 Si2 C21 -35.90(8) no . 3_655 3_655
Si2 Ru1 Si1 C12 -155.98(6) no 3_655 . .
Si2 Ru1 Si1 C18 80.78(8) no 3_655 . .
Si2 Ru1 Si1 C19 -37.98(9) no 3_655 . .
C1 Ru1 Si1 C12 115.0(2) no . . .
C1 Ru1 Si1 C18 -8.3(2) no . . .
C1 Ru1 Si1 C19 -127.0(2) no . . .
C1 Ru1 Si1 C12 -65.0(2) no 3_655 . .
C1 Ru1 Si1 C18 171.7(2) no 3_655 . .
C1 Ru1 Si1 C19 53.0(2) no 3_655 . .
Si1 Ru1 Si2 C17 154.34(6) no 3_655 . .
Si1 Ru1 Si2 C20 -86.66(8) no 3_655 . .
Si1 Ru1 Si2 C21 35.90(8) no 3_655 . .
Si2 Ru1 Si1 C12 155.98(6) no . 3_655 3_655
Si2 Ru1 Si1 C18 -80.78(8) no . 3_655 3_655
Si2 Ru1 Si1 C19 37.98(9) no . 3_655 3_655
Si1 Ru1 Si2 C17 25.66(6) no 3_655 3_655 3_655
Si1 Ru1 Si2 C20 -93.34(8) no 3_655 3_655 3_655
Si1 Ru1 Si2 C21 144.10(8) no 3_655 3_655 3_655
Si2 Ru1 Si1 C12 -24.02(6) no 3_655 3_655 3_655
Si2 Ru1 Si1 C18 99.22(8) no 3_655 3_655 3_655
Si2 Ru1 Si1 C19 -142.02(9) no 3_655 3_655 3_655
C1 Ru1 Si1 C12 65.0(2) no . 3_655 3_655
C1 Ru1 Si1 C18 -171.7(2) no . 3_655 3_655
C1 Ru1 Si1 C19 -53.0(2) no . 3_655 3_655
C1 Ru1 Si1 C12 -115.0(2) no 3_655 3_655 3_655
C1 Ru1 Si1 C18 8.3(2) no 3_655 3_655 3_655
C1 Ru1 Si1 C19 127.0(2) no 3_655 3_655 3_655
C1 Ru1 Si2 C17 -118.64(19) no . . .
C1 Ru1 Si2 C20 0.36(19) no . . .
C1 Ru1 Si2 C21 122.91(19) no . . .
C1 Ru1 Si2 C17 61.36(19) no 3_655 . .
C1 Ru1 Si2 C20 -179.64(19) no 3_655 . .
C1 Ru1 Si2 C21 -57.09(19) no 3_655 . .
C1 Ru1 Si2 C17 -61.36(19) no . 3_655 3_655
C1 Ru1 Si2 C20 179.64(19) no . 3_655 3_655
C1 Ru1 Si2 C21 57.09(19) no . 3_655 3_655
C1 Ru1 Si2 C17 118.64(19) no 3_655 3_655 3_655
C1 Ru1 Si2 C20 -0.36(19) no 3_655 3_655 3_655
C1 Ru1 Si2 C21 -122.91(19) no 3_655 3_655 3_655
Ru1 Si1 C12 C13 160.1(3) no . . .
Ru1 Si1 C12 C17 -18.7(4) no . . .
C18 Si1 C12 C13 -75.0(4) no . . .
C18 Si1 C12 C17 106.2(4) no . . .
C19 Si1 C12 C13 35.7(4) no . . .
C19 Si1 C12 C17 -143.1(3) no . . .
Ru1 Si2 C17 C12 24.6(4) no . . .
Ru1 Si2 C17 C16 -158.3(3) no . . .
C20 Si2 C17 C12 -97.1(4) no . . .
C20 Si2 C17 C16 80.0(4) no . . .
C21 Si2 C17 C12 149.6(3) no . . .
C21 Si2 C17 C16 -33.2(4) no . . .
N1 C2 C3 C6 -179.5(4) no . . .
N1 C2 C4 C10 179.2(4) no . . .
N1 C2 C5 C8 -178.9(5) no . . .
C3 C2 C4 C10 61.3(5) no . . .
C4 C2 C3 C6 -60.9(5) no . . .
C3 C2 C5 C8 -60.5(6) no . . .
C5 C2 C3 C6 61.0(6) no . . .
C4 C2 C5 C8 60.6(6) no . . .
C5 C2 C4 C10 -60.2(6) no . . .
C2 C3 C6 C7 -59.8(6) no . . .
C2 C3 C6 C11 59.8(6) no . . .
C2 C4 C10 C9 58.6(6) no . . .
C2 C4 C10 C11 -60.3(6) no . . .
C2 C5 C8 C7 60.3(6) no . . .
C2 C5 C8 C9 -60.0(6) no . . .
C3 C6 C7 C8 60.7(7) no . . .
C3 C6 C11 C10 -60.3(6) no . . .
C7 C6 C11 C10 58.3(6) no . . .
C11 C6 C7 C8 -58.3(6) no . . .
C6 C7 C8 C5 -61.1(6) no . . .
C6 C7 C8 C9 59.2(6) no . . .
C5 C8 C9 C10 59.8(6) no . . .
C7 C8 C9 C10 -60.4(6) no . . .
C8 C9 C10 C4 -59.0(7) no . . .
C8 C9 C10 C11 59.8(6) no . . .
C4 C10 C11 C6 60.3(6) no . . .
C9 C10 C11 C6 -59.0(6) no . . .
Si1 C12 C13 C14 -177.3(3) no . . .
Si1 C12 C17 Si2 -3.8(5) no . . .
Si1 C12 C17 C16 178.9(3) no . . .
C13 C12 C17 Si2 177.4(4) no . . .
C13 C12 C17 C16 0.1(7) no . . .
C17 C12 C13 C14 1.5(8) no . . .
C12 C13 C14 C15 -1.6(8) no . . .
C13 C14 C15 C16 0.2(8) no . . .
C14 C15 C16 C17 1.4(8) no . . .
C15 C16 C17 Si2 -178.6(4) no . . .
C15 C16 C17 C12 -1.5(8) no . . .
